data_7233021
loop_
_publ_author_name
'Fan, Shuxiang'
'Kiyota, Yasuhiro'
'Iijima, Kodai'
'Ryo, Suho'
'Kawamoto, Tadashi'
'Le Gal, Yann'
'Lorcy, Dominique'
'Mori, Takehiko'

_publ_section_title
;
 Charge-transfer complexes of sulfur-rich acceptors derived from
 birhodanines
;
_journal_issue 35
_journal_name_full CrystEngComm
_journal_page_first 5227
_journal_paper_doi 10.1039/C9CE00952C
_journal_volume 21
_journal_year 2019
_chemical_formula_moiety 'C32 H26 N2 O2 S4'
_chemical_formula_sum 'C32 H26 N2 O2 S4'
_chemical_formula_weight 598.81
_space_group_IT_number 2
_space_group_name_Hall '-P 1'
_space_group_name_H-M_alt 'P -1'
_symmetry_cell_setting triclinic
_symmetry_Int_Tables_number 2
_symmetry_space_group_name_Hall '-P 1'
_symmetry_space_group_name_H-M 'P -1'
_atom_sites_solution_hydrogens geom
_atom_sites_solution_primary direct
_atom_sites_solution_secondary difmap
_audit_update_record
;
2019-06-18 deposited with the CCDC.    2019-07-04 downloaded from the CCDC.
;
_cell_angle_alpha 88.18(6)
_cell_angle_beta 82.11(3)
_cell_angle_gamma 83.41(6)
_cell_formula_units_Z 1
_cell_length_a 7.365(3)
_cell_length_b 8.101(8)
_cell_length_c 12.063(4)
_cell_measurement_reflns_used 25
_cell_measurement_temperature 298
_cell_measurement_theta_max 17.47
_cell_measurement_theta_min 15.23
_cell_volume 708.1(8)
_computing_cell_refinement WinAFC
_computing_data_collection WinAFC
_computing_data_reduction WinAFC
_computing_molecular_graphics 'CrystalStructure 4.0'
_computing_publication_material 'CrystalStructure 4.0 (Rigaku, 2010)'
_computing_structure_refinement 'SHELXL97 (Sheldrick, 2008)'
_computing_structure_solution 'Il Milione (Burla, et al., 2007)'
_diffrn_ambient_temperature 298
_diffrn_measured_fraction_theta_full 0.998
_diffrn_measured_fraction_theta_max 0.998
_diffrn_measurement_device_type 'Rigaku AFC7R'
_diffrn_measurement_method \w-2\q
_diffrn_radiation_type 'Mo K\a'
_diffrn_radiation_wavelength 0.71069
_diffrn_reflns_av_R_equivalents 0.1337
_diffrn_reflns_limit_h_max 10
_diffrn_reflns_limit_h_min -10
_diffrn_reflns_limit_k_max 11
_diffrn_reflns_limit_k_min -11
_diffrn_reflns_limit_l_max 16
_diffrn_reflns_limit_l_min -8
_diffrn_reflns_number 4827
_diffrn_reflns_theta_full 30.02
_diffrn_reflns_theta_max 30.02
_diffrn_standards_decay_% -1.149
_diffrn_standards_interval_count 150
_diffrn_standards_number 3
_exptl_absorpt_coefficient_mu 0.369
_exptl_absorpt_correction_type none
_exptl_crystal_colour colorless
_exptl_crystal_density_diffrn 1.404
_exptl_crystal_density_method 'not measured'
_exptl_crystal_description prismatic
_exptl_crystal_F_000 312.00
_exptl_crystal_size_max 0.200
_exptl_crystal_size_mid 0.200
_exptl_crystal_size_min 0.200
_refine_diff_density_max 0.500
_refine_diff_density_min -1.350
_refine_ls_extinction_method none
_refine_ls_goodness_of_fit_ref 1.049
_refine_ls_hydrogen_treatment constr
_refine_ls_number_parameters 181
_refine_ls_number_reflns 4132
_refine_ls_number_restraints 0
_refine_ls_R_factor_gt 0.0896
_refine_ls_shift/su_max 0.001
_refine_ls_structure_factor_coef Fsqd
_refine_ls_weighting_details 'w = 1/[\s^2^(Fo^2^)+(0.1614P)^2^+0.1598P] where P=(Fo^2^+2Fc^2^)/3'
_refine_ls_weighting_scheme calc
_refine_ls_wR_factor_ref 0.2326
_reflns_number_gt 3421
_reflns_number_total 4132
_reflns_threshold_expression F^2^>2.0\s(F^2^)
_cod_data_source_file c9ce00952c2.cif
_cod_data_source_block (perylene)(OS-Pr)
_cod_depositor_comments 'Adding full bibliography for 7233013--7233023.cif.'
_cod_database_code 7233021

loop_
_symmetry_equiv_pos_site_id
_symmetry_equiv_pos_as_xyz
1 +X,+Y,+Z
2 -X,-Y,-Z

loop_
_atom_site_label
_atom_site_type_symbol
_atom_site_fract_x
_atom_site_fract_y
_atom_site_fract_z
_atom_site_U_iso_or_equiv
_atom_site_adp_type
_atom_site_occupancy
_atom_site_symmetry_multiplicity
_atom_site_calc_flag
_atom_site_refinement_flags
S1 S 0.70521(7) 0.47899(7) 0.61787(5) 0.0501(2) Uani 1.0 2 d .
S2 S 0.69804(11) 0.59042(11) 0.84942(7) 0.0712(3) Uani 1.0 2 d .
O1 O 0.2176(3) 0.6839(3) 0.59510(16) 0.0578(5) Uani 1.0 2 d .
N1 N 0.4259(3) 0.6611(3) 0.72213(16) 0.0466(4) Uani 1.0 2 d .
C1 C 0.3349(3) 1.1001(3) 0.54826(18) 0.0408(4) Uani 1.0 2 d .
C2 C 0.1791(3) 1.1985(3) 0.5974(3) 0.0526(5) Uani 1.0 2 d .
C3 C 0.1702(4) 1.2642(4) 0.7029(3) 0.0623(7) Uani 1.0 2 d .
C4 C 0.3146(4) 1.2353(3) 0.7627(3) 0.0577(6) Uani 1.0 2 d .
C5 C 0.4779(3) 1.1360(3) 0.71715(19) 0.0472(5) Uani 1.0 2 d .
C6 C 0.6296(4) 1.1062(4) 0.7781(3) 0.0573(6) Uani 1.0 2 d .
C7 C 0.7872(4) 1.0120(4) 0.7323(3) 0.0603(6) Uani 1.0 2 d .
C8 C 0.7994(4) 0.9453(3) 0.6268(3) 0.0526(5) Uani 1.0 2 d .
C9 C 0.6546(3) 0.9702(3) 0.56293(17) 0.0405(4) Uani 1.0 2 d .
C10 C 0.4891(3) 1.0690(2) 0.60961(16) 0.0396(4) Uani 1.0 2 d .
C11 C 0.5115(3) 0.5251(3) 0.55102(18) 0.0440(5) Uani 1.0 2 d .
C12 C 0.5982(3) 0.5859(3) 0.7369(2) 0.0498(5) Uani 1.0 2 d .
C13 C 0.3663(3) 0.6310(3) 0.62113(18) 0.0457(5) Uani 1.0 2 d .
C14 C 0.3059(4) 0.7622(3) 0.8079(2) 0.0525(5) Uani 1.0 2 d .
C15 C 0.1884(4) 0.6579(3) 0.8882(2) 0.0550(6) Uani 1.0 2 d .
C16 C 0.0683(5) 0.7609(5) 0.9781(3) 0.0704(8) Uani 1.0 2 d .
H2 H 0.0783 1.2208 0.5583 0.0631 Uiso 1.0 2 calc R
H3 H 0.0637 1.3291 0.7333 0.0747 Uiso 1.0 2 calc R
H4 H 0.3065 1.2805 0.8333 0.0692 Uiso 1.0 2 calc R
H6 H 0.6225 1.1503 0.8490 0.0687 Uiso 1.0 2 calc R
H7 H 0.8869 0.9927 0.7725 0.0724 Uiso 1.0 2 calc R
H8 H 0.9079 0.8819 0.5977 0.0631 Uiso 1.0 2 calc R
H14A H 0.2263 0.8444 0.7716 0.0630 Uiso 1.0 2 calc R
H14B H 0.3815 0.8209 0.8495 0.0630 Uiso 1.0 2 calc R
H15A H 0.1107 0.6013 0.8468 0.0660 Uiso 1.0 2 calc R
H15B H 0.2679 0.5740 0.9231 0.0660 Uiso 1.0 2 calc R
H16A H -0.0218 0.8342 0.9448 0.0845 Uiso 1.0 2 calc R
H16B H 0.1434 0.8250 1.0149 0.0845 Uiso 1.0 2 calc R
H16C H 0.0067 0.6888 1.0318 0.0845 Uiso 1.0 2 calc R

loop_
_atom_site_aniso_label
_atom_site_aniso_U_11
_atom_site_aniso_U_22
_atom_site_aniso_U_33
_atom_site_aniso_U_12
_atom_site_aniso_U_13
_atom_site_aniso_U_23
S1 0.0312(3) 0.0608(4) 0.0554(4) 0.0015(2) -0.0051(2) 0.0176(3)
S2 0.0604(5) 0.0903(6) 0.0663(5) -0.0086(4) -0.0227(4) 0.0074(4)
O1 0.0378(8) 0.0672(10) 0.0633(10) 0.0109(7) -0.0060(7) 0.0108(8)
N1 0.0386(8) 0.0456(9) 0.0533(10) -0.0033(7) -0.0021(7) 0.0131(7)
C1 0.0304(8) 0.0359(8) 0.0547(11) -0.0057(6) -0.0009(7) 0.0065(7)
C2 0.0331(9) 0.0498(11) 0.0716(15) -0.0001(8) 0.0008(9) -0.0009(10)
C3 0.0471(12) 0.0531(12) 0.0798(17) 0.0009(10) 0.0121(12) -0.0090(12)
C4 0.0559(13) 0.0511(12) 0.0634(14) -0.0073(10) 0.0043(11) -0.0084(10)
C5 0.0462(11) 0.0394(9) 0.0558(12) -0.0098(8) -0.0029(9) 0.0048(8)
C6 0.0626(14) 0.0554(12) 0.0565(13) -0.0123(11) -0.0141(11) 0.0040(10)
C7 0.0536(13) 0.0625(14) 0.0683(15) -0.0068(11) -0.0227(12) 0.0115(12)
C8 0.0386(10) 0.0521(11) 0.0669(14) -0.0022(8) -0.0117(9) 0.0092(10)
C9 0.0314(8) 0.0344(8) 0.0549(11) -0.0052(6) -0.0038(7) 0.0091(7)
C10 0.0325(8) 0.0328(8) 0.0526(11) -0.0064(6) -0.0022(7) 0.0075(7)
C11 0.0296(8) 0.0490(10) 0.0503(10) -0.0006(7) -0.0022(7) 0.0187(8)
C12 0.0402(10) 0.0517(11) 0.0571(12) -0.0081(8) -0.0063(9) 0.0175(9)
C13 0.0347(9) 0.0499(10) 0.0495(10) -0.0020(7) -0.0010(8) 0.0163(8)
C14 0.0548(13) 0.0418(10) 0.0593(13) -0.0054(9) -0.0026(10) 0.0034(9)
C15 0.0566(13) 0.0502(11) 0.0545(12) -0.0071(10) 0.0063(10) 0.0002(9)
C16 0.0731(18) 0.0768(18) 0.0563(14) 0.0066(14) -0.0014(12) -0.0100(12)

loop_
_atom_type_symbol
_atom_type_description
_atom_type_scat_dispersion_real
_atom_type_scat_dispersion_imag
_atom_type_scat_source
C C 0.0033 0.0016
;
International Tables for Crystallography
(1992, Vol. C, Tables 4.2.6.8 and 6.1.1.4)
;
H H 0.0000 0.0000
;
International Tables for Crystallography
(1992, Vol. C, Table 6.1.1.4)
;
N N 0.0061 0.0033
;
International Tables for Crystallography
(1992, Vol. C, Tables 4.2.6.8 and 6.1.1.4)
;
O O 0.0106 0.0060
;
International Tables for Crystallography
(1992, Vol. C, Tables 4.2.6.8 and 6.1.1.4)
;
S S 0.1246 0.1234
;
International Tables for Crystallography
(1992, Vol. C, Tables 4.2.6.8 and 6.1.1.4)
;

loop_
_geom_angle_atom_site_label_1
_geom_angle_atom_site_label_2
_geom_angle_atom_site_label_3
_geom_angle
_geom_angle_publ_flag
_geom_angle_site_symmetry_1
_geom_angle_site_symmetry_3
C11 S1 C12 91.59(12) yes . .
C12 N1 C13 115.81(19) yes . .
C12 N1 C14 123.4(2) yes . .
C13 N1 C14 120.75(19) yes . .
C2 C1 C9 122.1(2) yes . 2_676
C2 C1 C10 118.1(2) yes . .
C9 C1 C10 119.80(16) yes 2_676 .
C1 C2 C3 121.7(3) yes . .
C2 C3 C4 121.1(3) yes . .
C3 C4 C5 120.0(3) yes . .
C4 C5 C6 120.5(3) yes . .
C4 C5 C10 119.5(3) yes . .
C6 C5 C10 119.9(2) yes . .
C5 C6 C7 119.8(3) yes . .
C6 C7 C8 120.7(3) yes . .
C7 C8 C9 122.1(3) yes . .
C1 C9 C8 122.73(18) yes 2_676 .
C1 C9 C10 119.46(18) yes 2_676 .
C8 C9 C10 117.8(2) yes . .
C1 C10 C5 119.59(17) yes . .
C1 C10 C9 120.74(18) yes . .
C5 C10 C9 119.67(19) yes . .
S1 C11 C11 126.81(16) yes . 2_666
S1 C11 C13 111.04(17) yes . .
C11 C11 C13 122.15(19) yes 2_666 .
S1 C12 S2 121.93(14) yes . .
S1 C12 N1 111.60(18) yes . .
S2 C12 N1 126.47(18) yes . .
O1 C13 N1 124.7(2) yes . .
O1 C13 C11 125.4(3) yes . .
N1 C13 C11 109.83(18) yes . .
N1 C14 C15 112.12(19) yes . .
C14 C15 C16 112.3(3) yes . .
C1 C2 H2 119.136 no . .
C3 C2 H2 119.140 no . .
C2 C3 H3 119.473 no . .
C4 C3 H3 119.477 no . .
C3 C4 H4 119.998 no . .
C5 C4 H4 119.999 no . .
C5 C6 H6 120.117 no . .
C7 C6 H6 120.118 no . .
C6 C7 H7 119.636 no . .
C8 C7 H7 119.642 no . .
C7 C8 H8 118.961 no . .
C9 C8 H8 118.951 no . .
N1 C14 H14A 109.182 no . .
N1 C14 H14B 109.186 no . .
C15 C14 H14A 109.192 no . .
C15 C14 H14B 109.184 no . .
H14A C14 H14B 107.887 no . .
C14 C15 H15A 109.145 no . .
C14 C15 H15B 109.154 no . .
C16 C15 H15A 109.150 no . .
C16 C15 H15B 109.156 no . .
H15A C15 H15B 107.870 no . .
C15 C16 H16A 109.478 no . .
C15 C16 H16B 109.468 no . .
C15 C16 H16C 109.474 no . .
H16A C16 H16B 109.470 no . .
H16A C16 H16C 109.469 no . .
H16B C16 H16C 109.468 no . .

loop_
_geom_bond_atom_site_label_1
_geom_bond_atom_site_label_2
_geom_bond_distance
_geom_bond_publ_flag
_geom_bond_site_symmetry_2
S1 C11 1.732(3) yes .
S1 C12 1.745(3) yes .
S2 C12 1.634(3) yes .
O1 C13 1.208(3) yes .
N1 C12 1.375(3) yes .
N1 C13 1.388(3) yes .
N1 C14 1.469(3) yes .
C1 C2 1.392(3) yes .
C1 C9 1.462(3) yes 2_676
C1 C10 1.433(3) yes .
C2 C3 1.386(5) yes .
C3 C4 1.359(5) yes .
C4 C5 1.421(4) yes .
C5 C6 1.414(4) yes .
C5 C10 1.411(3) yes .
C6 C7 1.372(4) yes .
C7 C8 1.386(4) yes .
C8 C9 1.392(4) yes .
C9 C10 1.435(3) yes .
C11 C11 1.347(4) yes 2_666
C11 C13 1.477(3) yes .
C14 C15 1.513(4) yes .
C15 C16 1.509(4) yes .
C2 H2 0.930 no .
C3 H3 0.930 no .
C4 H4 0.930 no .
C6 H6 0.930 no .
C7 H7 0.930 no .
C8 H8 0.930 no .
C14 H14A 0.970 no .
C14 H14B 0.970 no .
C15 H15A 0.970 no .
C15 H15B 0.970 no .
C16 H16A 0.960 no .
C16 H16B 0.960 no .
C16 H16C 0.960 no .

loop_
_geom_contact_atom_site_label_1
_geom_contact_atom_site_label_2
_geom_contact_distance
_geom_contact_publ_flag
_geom_contact_site_symmetry_2
S1 O1 2.882(3) no 2_666
S1 C13 3.174(3) no 2_666
S2 C14 3.156(4) no .
O1 C11 2.899(4) no 2_666
O1 C12 3.483(4) no .
O1 C14 2.841(4) no .
O1 C15 3.514(4) no .
C1 C1 2.887(3) no 2_676
C1 C4 2.819(4) no .
C2 C5 2.785(4) no .
C2 C8 2.955(4) no 2_676
C3 C10 2.797(4) no .
C5 C8 2.783(4) no .
C6 C9 2.827(4) no .
C7 C10 2.800(4) no .
C9 C9 2.894(3) no 2_676
C10 C10 2.881(3) no 2_676
C12 C15 3.307(4) no .
C13 C15 3.312(4) no .
S1 C5 3.502(4) no 1_545
S1 C6 3.590(4) no 1_545
O1 C1 3.584(5) no .
O1 C8 3.514(4) no 1_455
O1 C9 3.485(4) no 2_676
N1 C9 3.545(4) no .
N1 C10 3.587(4) no .
C1 O1 3.584(5) no .
C1 C11 3.481(4) no 2_676
C2 C7 3.580(5) no 1_455
C3 C13 3.507(5) no 1_565
C5 S1 3.502(4) no 1_565
C5 C14 3.501(5) no .
C6 S1 3.590(4) no 1_565
C7 C2 3.580(5) no 1_655
C8 O1 3.514(4) no 1_655
C8 C12 3.555(5) no .
C9 O1 3.485(4) no 2_676
C9 N1 3.545(4) no .
C10 N1 3.587(4) no .
C11 C1 3.481(4) no 2_676
C12 C8 3.555(5) no .
C13 C3 3.507(5) no 1_545
C14 C5 3.501(5) no .
S2 H14B 2.8149 no .
S2 H15B 3.1874 no .
O1 H14A 2.5412 no .
O1 H15A 3.1017 no .
N1 H15A 2.6719 no .
N1 H15B 2.6525 no .
C1 H3 3.2570 no .
C1 H8 2.6657 no 2_676
C2 H4 3.2279 no .
C2 H8 2.6415 no 2_676
C4 H2 3.2187 no .
C4 H6 2.6360 no .
C5 H3 3.2484 no .
C5 H7 3.2507 no .
C6 H4 2.6367 no .
C6 H8 3.2270 no .
C8 H2 2.6397 no 2_676
C8 H6 3.2362 no .
C9 H2 2.6568 no 2_676
C9 H7 3.2615 no .
C10 H2 3.2653 no .
C10 H4 3.2859 no .
C10 H6 3.2847 no .
C10 H8 3.2632 no .
C12 H14A 3.2380 no .
C12 H14B 2.6249 no .
C12 H15B 3.0842 no .
C13 H14A 2.5733 no .
C13 H14B 3.2194 no .
C13 H15A 3.1093 no .
C14 H16A 2.7458 no .
C14 H16B 2.6547 no .
C14 H16C 3.3273 no .
C16 H14A 2.7016 no .
C16 H14B 2.6818 no .
H2 H3 2.2963 no .
H2 H8 2.0669 no 2_676
H3 H4 2.2821 no .
H4 H6 2.4720 no .
H6 H7 2.2987 no .
H7 H8 2.2967 no .
H14A H15A 2.3419 no .
H14A H15B 2.8249 no .
H14A H16A 2.5865 no .
H14A H16B 2.9177 no .
H14A H16C 3.5891 no .
H14B H15A 2.8248 no .
H14B H15B 2.3573 no .
H14B H16A 3.0252 no .
H14B H16B 2.4667 no .
H14B H16C 3.5300 no .
H15A H16A 2.3052 no .
H15A H16B 2.8149 no .
H15A H16C 2.3617 no .
H15B H16A 2.8135 no .
H15B H16B 2.3747 no .
H15B H16C 2.2935 no .
S1 H2 3.2675 no 1_645
S1 H2 3.5504 no 2_676
S1 H3 3.2483 no 1_645
S2 H3 3.3970 no 1_645
S2 H15A 3.0465 no 1_655
S2 H15B 3.0405 no 2_667
S2 H16A 3.3489 no 1_655
S2 H16C 3.5419 no 1_655
S2 H16C 3.3789 no 2_667
O1 H2 3.0663 no 2_576
O1 H3 3.5000 no 1_545
O1 H8 2.6309 no 1_455
N1 H4 3.4806 no 1_545
C1 H14A 3.4086 no .
C2 H7 3.3501 no 1_455
C2 H8 3.4269 no 1_455
C2 H14A 3.5148 no .
C3 H7 3.2170 no 1_455
C3 H14A 3.4663 no .
C3 H15A 3.2371 no 1_565
C3 H16C 3.3020 no 2_577
C4 H14A 3.3002 no .
C4 H14B 3.4848 no .
C4 H15A 3.2906 no 1_565
C4 H15B 3.3663 no 1_565
C4 H16C 3.2061 no 2_577
C5 H14A 3.1646 no .
C5 H14B 3.0680 no .
C6 H14B 3.1352 no .
C6 H16B 3.2847 no 2_677
C7 H2 3.3517 no 1_655
C7 H3 3.4580 no 1_655
C7 H14A 3.4497 no 1_655
C7 H16A 3.3040 no 1_655
C7 H16B 3.4849 no 2_677
C8 H2 3.2173 no 1_655
C8 H8 3.5764 no 2_776
C10 H14A 3.2274 no .
C10 H14B 3.5223 no .
C12 H4 3.5273 no 1_545
C14 H7 3.4904 no 1_455
C15 H3 3.5745 no 1_545
C15 H4 3.1473 no 1_545
C15 H16C 3.3551 no 2_567
C16 H3 3.5588 no 2_577
C16 H4 3.3683 no 2_577
C16 H6 3.4393 no 2_677
C16 H7 3.3917 no 1_455
C16 H16A 3.4044 no 2_577
C16 H16B 3.5317 no 2_577
H2 S1 3.2675 no 1_465
H2 S1 3.5504 no 2_676
H2 O1 3.0663 no 2_576
H2 C7 3.3517 no 1_455
H2 C8 3.2173 no 1_455
H2 H7 3.3716 no 1_455
H2 H8 3.1440 no 1_455
H3 S1 3.2483 no 1_465
H3 S2 3.3970 no 1_465
H3 O1 3.5000 no 1_565
H3 C7 3.4580 no 1_455
H3 C15 3.5745 no 1_565
H3 C16 3.5588 no 2_577
H3 H7 3.1479 no 1_455
H3 H15A 2.7112 no 1_565
H3 H16B 3.4695 no 2_577
H3 H16C 2.8115 no 2_577
H4 N1 3.4806 no 1_565
H4 C12 3.5273 no 1_565
H4 C15 3.1473 no 1_565
H4 C16 3.3683 no 2_577
H4 H15A 2.8221 no 1_565
H4 H15B 2.6139 no 1_565
H4 H16A 3.3423 no 2_577
H4 H16C 2.6260 no 2_577
H6 C16 3.4393 no 2_677
H6 H14B 3.3691 no .
H6 H16B 2.5658 no 2_677
H7 C2 3.3501 no 1_655
H7 C3 3.2170 no 1_655
H7 C14 3.4904 no 1_655
H7 C16 3.3917 no 1_655
H7 H2 3.3716 no 1_655
H7 H3 3.1479 no 1_655
H7 H14A 2.6454 no 1_655
H7 H15A 3.5496 no 1_655
H7 H16A 2.5377 no 1_655
H7 H16B 2.9696 no 2_677
H8 O1 2.6309 no 1_655
H8 C2 3.4269 no 1_655
H8 C8 3.5764 no 2_776
H8 H2 3.1440 no 1_655
H8 H8 3.2394 no 2_776
H8 H14A 3.3375 no 1_655
H14A C1 3.4086 no .
H14A C2 3.5148 no .
H14A C3 3.4663 no .
H14A C4 3.3002 no .
H14A C5 3.1646 no .
H14A C7 3.4497 no 1_455
H14A C10 3.2274 no .
H14A H7 2.6454 no 1_455
H14A H8 3.3375 no 1_455
H14B C4 3.4848 no .
H14B C5 3.0680 no .
H14B C6 3.1352 no .
H14B C10 3.5223 no .
H14B H6 3.3691 no .
H15A S2 3.0465 no 1_455
H15A C3 3.2371 no 1_545
H15A C4 3.2906 no 1_545
H15A H3 2.7112 no 1_545
H15A H4 2.8221 no 1_545
H15A H7 3.5496 no 1_455
H15A H16C 2.8838 no 2_567
H15B S2 3.0405 no 2_667
H15B C4 3.3663 no 1_545
H15B H4 2.6139 no 1_545
H15B H16C 3.0874 no 2_567
H16A S2 3.3489 no 1_455
H16A C7 3.3040 no 1_455
H16A C16 3.4044 no 2_577
H16A H4 3.3423 no 2_577
H16A H7 2.5377 no 1_455
H16A H16A 3.1034 no 2_577
H16A H16B 2.8384 no 2_577
H16B C6 3.2847 no 2_677
H16B C7 3.4849 no 2_677
H16B C16 3.5317 no 2_577
H16B H3 3.4695 no 2_577
H16B H6 2.5658 no 2_677
H16B H7 2.9696 no 2_677
H16B H16A 2.8384 no 2_577
H16B H16B 3.3759 no 2_577
H16C S2 3.5419 no 1_455
H16C S2 3.3789 no 2_667
H16C C3 3.3020 no 2_577
H16C C4 3.2061 no 2_577
H16C C15 3.3551 no 2_567
H16C H3 2.8115 no 2_577
H16C H4 2.6260 no 2_577
H16C H15A 2.8838 no 2_567
H16C H15B 3.0874 no 2_567
H16C H16C 3.1930 no 2_567

loop_
_geom_torsion_atom_site_label_1
_geom_torsion_atom_site_label_2
_geom_torsion_atom_site_label_3
_geom_torsion_atom_site_label_4
_geom_torsion
_geom_torsion_publ_flag
_geom_torsion_site_symmetry_1
_geom_torsion_site_symmetry_3
_geom_torsion_site_symmetry_4
C11 S1 C12 S2 176.35(16) no . . .
C11 S1 C12 N1 -3.43(16) no . . .
C12 S1 C11 C11 -177.52(18) no . . 2_666
C12 S1 C11 C13 2.51(14) no . . .
C12 N1 C13 O1 178.4(2) no . . .
C12 N1 C13 C11 -1.6(3) no . . .
C13 N1 C12 S1 3.5(3) no . . .
C13 N1 C12 S2 -176.22(18) no . . .
C12 N1 C14 C15 -87.1(3) no . . .
C14 N1 C12 S1 -178.80(17) no . . .
C14 N1 C12 S2 1.4(4) no . . .
C13 N1 C14 C15 90.4(3) no . . .
C14 N1 C13 O1 0.6(4) no . . .
C14 N1 C13 C11 -179.34(17) no . . .
C2 C1 C9 C8 -0.7(3) no . 2_676 2_676
C2 C1 C9 C10 179.19(18) no . 2_676 2_676
C9 C1 C2 C3 179.83(17) no 2_676 . .
C2 C1 C10 C5 0.9(3) no . . .
C2 C1 C10 C9 -179.21(17) no . . .
C10 C1 C2 C3 -0.6(3) no . . .
C9 C1 C10 C5 -179.56(15) no 2_676 . .
C9 C1 C10 C9 0.3(3) no 2_676 . .
C10 C1 C9 C8 179.78(15) no . 2_676 2_676
C10 C1 C9 C10 -0.3(3) no . 2_676 2_676
C1 C2 C3 C4 0.3(4) no . . .
C2 C3 C4 C5 -0.1(4) no . . .
C3 C4 C5 C6 179.5(2) no . . .
C3 C4 C5 C10 0.4(4) no . . .
C4 C5 C6 C7 -179.1(2) no . . .
C4 C5 C10 C1 -0.8(3) no . . .
C4 C5 C10 C9 179.32(18) no . . .
C6 C5 C10 C1 -179.86(19) no . . .
C6 C5 C10 C9 0.2(3) no . . .
C10 C5 C6 C7 -0.0(4) no . . .
C5 C6 C7 C8 -0.1(4) no . . .
C6 C7 C8 C9 0.0(4) no . . .
C7 C8 C9 C1 -179.7(2) no . . 2_676
C7 C8 C9 C10 0.2(4) no . . .
C1 C9 C10 C1 -0.3(3) no 2_676 . .
C1 C9 C10 C5 179.56(15) no 2_676 . .
C8 C9 C10 C1 179.77(17) no . . .
C8 C9 C10 C5 -0.3(3) no . . .
S1 C11 C11 S1 180(151628) no . 2_666 2_666
S1 C11 C11 C13 0.0(3) no . 2_666 2_666
S1 C11 C13 O1 178.99(17) no . . .
S1 C11 C13 N1 -1.0(2) no . . .
C11 C11 C13 O1 -1.0(4) no 2_666 . .
C11 C11 C13 N1 178.99(18) no 2_666 . .
C13 C11 C11 S1 -0.0(4) no . 2_666 2_666
C13 C11 C11 C13 180(160997) no . 2_666 2_666
N1 C14 C15 C16 178.61(19) no . . .
